data_7010588
loop_
_publ_author_name
'Bayly, Simon R.'
'Humphrey, Elizabeth R.'
'de Chair, Helena'
'Paredes, Cecilia G.'
'Bell, Zoe R.'
'Jeffery, John C.'
'McCleverty, Jon A.'
'Ward, Michael D.'
'Totti, Federico'
'Gatteschi, Dante'
'Courric, Stephane'
'Steele, Barry R.'
'Screttas, Constantinos G.'

_publ_section_title
;
 Electronic and magnetic metal--metal interactions in dinuclear
 oxomolybdenum(V) complexes across bis-phenolate bridging ligands with
 different spacers between the phenolate termini: ligand-centred vs.
 metal-centred redox activity
;
_journal_issue 9
_journal_name_full 'Journal of the Chemical Society, Dalton Transactions'
_journal_page_first 1401
_journal_paper_doi 10.1039/b100681i
_journal_year 2001
_chemical_formula_sum 'C48 H63.6 B2 Cl4 Mo2 N12 O5'
_chemical_formula_weight 1244.01
_chemical_name_systematic
; 
? 
;
_space_group_IT_number 15
_symmetry_cell_setting monoclinic
_symmetry_space_group_name_Hall '-C 2yc'
_symmetry_space_group_name_H-M 'C 1 2/c 1'
_atom_sites_solution_hydrogens geom
_atom_sites_solution_primary direct
_atom_sites_solution_secondary difmap
_audit_creation_method SHELXL-97
_cell_angle_alpha 90.000(6)
_cell_angle_beta 98.070(9)
_cell_angle_gamma 90.000(9)
_cell_formula_units_Z 8
_cell_length_a 33.059(4)
_cell_length_b 19.737(4)
_cell_length_c 18.568(2)
_cell_measurement_temperature 173(2)
_cell_volume 11995(3)
_computing_structure_refinement 'SHELXL-97 (Sheldrick, 1997)'
_computing_structure_solution 'SHELXS-97 (Sheldrick, 1990)'
_diffrn_ambient_temperature 293(2)
_diffrn_measured_fraction_theta_full 1.000
_diffrn_measured_fraction_theta_max 1.000
_diffrn_measurement_device 'Siemens SMART Area Detector'
_diffrn_measurement_method '\w rotation with narrow frames (0.3 degrees)'
_diffrn_radiation_monochromator graphite
_diffrn_radiation_source 'fine-focus sealed tube'
_diffrn_radiation_type MoK\a
_diffrn_radiation_wavelength 0.71073
_diffrn_reflns_av_R_equivalents 0.0608
_diffrn_reflns_av_sigmaI/netI 0.0690
_diffrn_reflns_limit_h_max 38
_diffrn_reflns_limit_h_min -39
_diffrn_reflns_limit_k_max 23
_diffrn_reflns_limit_k_min -16
_diffrn_reflns_limit_l_max 22
_diffrn_reflns_limit_l_min -20
_diffrn_reflns_number 31988
_diffrn_reflns_theta_full 25.00
_diffrn_reflns_theta_max 25.00
_diffrn_reflns_theta_min 1.58
_exptl_absorpt_coefficient_mu 0.648
_exptl_absorpt_correction_T_max 0.88
_exptl_absorpt_correction_T_min 0.76
_exptl_absorpt_correction_type 'Empirical, pseudo-azimuthal scan (SADABS)'
_exptl_crystal_colour maroon
_exptl_crystal_density_diffrn 1.378
_exptl_crystal_density_method 'not measured'
_exptl_crystal_description block
_exptl_crystal_F_000 5101
_exptl_crystal_size_max 0.4
_exptl_crystal_size_mid 0.3
_exptl_crystal_size_min 0.2
_refine_diff_density_max 1.564
_refine_diff_density_min -0.982
_refine_diff_density_rms 0.133
_refine_ls_extinction_method none
_refine_ls_goodness_of_fit_ref 1.025
_refine_ls_hydrogen_treatment mixed
_refine_ls_matrix_type full
_refine_ls_number_parameters 688
_refine_ls_number_reflns 10552
_refine_ls_number_restraints 6
_refine_ls_restrained_S_all 1.025
_refine_ls_R_factor_all 0.1357
_refine_ls_R_factor_gt 0.0821
_refine_ls_shift/su_max 0.003
_refine_ls_shift/su_mean 0.000
_refine_ls_structure_factor_coef Fsqd
_refine_ls_weighting_details 'calc w=1/[\s^2^(Fo^2^)+(0.1676P)^2^+24.5511P] where P=(Fo^2^+2Fc^2^)/3'
_refine_ls_weighting_scheme calc
_refine_ls_wR_factor_gt 0.2393
_refine_ls_wR_factor_ref 0.2765
_reflns_number_gt 6186
_reflns_number_total 10552
_reflns_threshold_expression >2sigma(I)
_cod_data_source_file b100681i.txt
_cod_data_source_block test2
_cod_original_cell_volume 11996(3)
_cod_original_sg_symbol_H-M C2/c
_cod_original_formula_sum 'C48 H63.60 B2 Cl4 Mo2 N12 O5'
_cod_database_code 7010588

loop_
_symmetry_equiv_pos_as_xyz
'x, y, z'
'-x, y, -z+1/2'
'x+1/2, y+1/2, z'
'-x+1/2, y+1/2, -z+1/2'
'-x, -y, -z'
'x, -y, z-1/2'
'-x+1/2, -y+1/2, -z'
'x+1/2, -y+1/2, z-1/2'

loop_
_atom_site_label
_atom_site_type_symbol
_atom_site_fract_x
_atom_site_fract_y
_atom_site_fract_z
_atom_site_U_iso_or_equiv
_atom_site_adp_type
_atom_site_occupancy
_atom_site_symmetry_multiplicity
_atom_site_calc_flag
_atom_site_refinement_flags
_atom_site_disorder_assembly
_atom_site_disorder_group
Mo1 Mo -0.12420(2) -0.35023(4) 0.75032(4) 0.0567(3) Uani 1 1 d . . .
Mo2 Mo -0.12927(3) -0.08818(5) 0.17379(4) 0.0684(3) Uani 1 1 d . . .
Cl1 Cl -0.1521(2) -0.2505(5) 0.7018(4) 0.076(2) Uani 0.530(15) 1 d P A 1
Cl1' Cl -0.1492(4) -0.4286(7) 0.6628(5) 0.086(3) Uani 0.470(15) 1 d P A 2
Cl2 Cl -0.1690(2) -0.1006(4) 0.2665(5) 0.053(3) Uani 0.362(14) 1 d P B 1
Cl2' Cl -0.0912(3) -0.0248(5) 0.2367(5) 0.094(3) Uani 0.638(14) 1 d P B 2
O1 O -0.1462(7) -0.4110(14) 0.6889(12) 0.070(5) Uani 0.530(15) 1 d P A 1
O1' O -0.1510(7) -0.2835(15) 0.7116(12) 0.083(7) Uani 0.470(15) 1 d PU A 2
O2 O -0.0823(8) -0.0175(13) 0.2323(17) 0.027(5) Uiso 0.362(14) 1 d P B 1
O2' O -0.1692(4) -0.1029(7) 0.2273(12) 0.078(4) Uani 0.638(14) 1 d P B 2
O71 O -0.07226(17) -0.3385(3) 0.7132(3) 0.0531(14) Uani 1 1 d . A .
O80 O 0.00782(17) -0.3534(3) 0.4271(3) 0.0542(14) Uani 1 1 d . A .
O94 O -0.09810(18) -0.1688(4) 0.1989(3) 0.0686(18) Uani 1 1 d . A .
N11 N -0.0942(2) -0.4332(4) 0.8933(3) 0.0506(16) Uani 1 1 d . . .
N12 N -0.0928(2) -0.4313(4) 0.8193(3) 0.0509(16) Uani 1 1 d . A .
N21 N -0.1648(2) -0.3849(4) 0.8881(3) 0.0585(19) Uani 1 1 d . . .
N22 N -0.1736(2) -0.3667(5) 0.8147(4) 0.071(2) Uani 1 1 d . A .
N31 N -0.10326(19) -0.3098(3) 0.9158(3) 0.0478(16) Uani 1 1 d . . .
N32 N -0.0971(2) -0.2900(4) 0.8463(3) 0.0519(17) Uani 1 1 d . A .
N41 N -0.1704(2) -0.1299(4) 0.0169(4) 0.0610(19) Uani 1 1 d . . .
N42 N -0.1659(2) -0.1500(4) 0.0880(4) 0.0600(19) Uani 1 1 d . B .
N51 N -0.1753(2) -0.0079(4) 0.0436(4) 0.069(2) Uani 1 1 d . . .
N52 N -0.1649(2) -0.0065(4) 0.1180(4) 0.0633(19) Uani 1 1 d . B .
N61 N -0.1097(2) -0.0576(4) 0.0162(4) 0.064(2) Uani 1 1 d . . .
N62 N -0.0916(2) -0.0767(4) 0.0852(4) 0.0595(19) Uani 1 1 d . B .
C13 C -0.0664(3) -0.4799(5) 0.8055(5) 0.059(2) Uani 1 1 d . . .
C14 C -0.0501(3) -0.5116(5) 0.8700(5) 0.064(2) Uani 1 1 d . A .
H14A H -0.0308 -0.5463 0.8755 0.077 Uiso 1 1 calc R . .
C15 C -0.0683(3) -0.4810(4) 0.9243(5) 0.056(2) Uani 1 1 d . A .
C16 C -0.0626(3) -0.4957(5) 1.0045(5) 0.067(2) Uani 1 1 d . . .
H16A H -0.0793 -0.4655 1.0282 0.101 Uiso 1 1 calc R A .
H16B H -0.0344 -0.4893 1.0243 0.101 Uiso 1 1 calc R . .
H16C H -0.0704 -0.5416 1.0123 0.101 Uiso 1 1 calc R . .
C17 C -0.0574(3) -0.4960(5) 0.7301(5) 0.076(3) Uani 1 1 d . A .
H17A H -0.0731 -0.4667 0.6956 0.114 Uiso 1 1 calc R . .
H17B H -0.0645 -0.5423 0.7186 0.114 Uiso 1 1 calc R . .
H17C H -0.0288 -0.4894 0.7280 0.114 Uiso 1 1 calc R . .
C23 C -0.2136(3) -0.3705(7) 0.7963(5) 0.087(4) Uani 1 1 d . . .
C24 C -0.2310(3) -0.3921(7) 0.8571(6) 0.092(4) Uani 1 1 d . A .
H24A H -0.2587 -0.3991 0.8590 0.110 Uiso 1 1 calc R . .
C25 C -0.1999(3) -0.4008(6) 0.9130(5) 0.072(3) Uani 1 1 d . A .
C26 C -0.2013(3) -0.4233(6) 0.9896(6) 0.082(3) Uani 1 1 d . . .
H26A H -0.1742 -0.4232 1.0161 0.122 Uiso 1 1 calc R A .
H26B H -0.2124 -0.4683 0.9894 0.122 Uiso 1 1 calc R . .
H26C H -0.2183 -0.3930 1.0125 0.122 Uiso 1 1 calc R . .
C27 C -0.2335(3) -0.3558(9) 0.7206(6) 0.126(6) Uani 1 1 d . A .
H27A H -0.2132 -0.3415 0.6916 0.188 Uiso 1 1 calc R . .
H27B H -0.2534 -0.3206 0.7217 0.188 Uiso 1 1 calc R . .
H27C H -0.2467 -0.3960 0.6998 0.188 Uiso 1 1 calc R . .
C33 C -0.0779(3) -0.2298(5) 0.8533(5) 0.061(2) Uani 1 1 d . . .
C34 C -0.0714(3) -0.2121(5) 0.9249(5) 0.067(3) Uani 1 1 d . A .
H34A H -0.0582 -0.1733 0.9445 0.080 Uiso 1 1 calc R . .
C35 C -0.0881(2) -0.2623(5) 0.9628(4) 0.053(2) Uani 1 1 d . A .
C36 C -0.0887(3) -0.2673(6) 1.0426(4) 0.068(3) Uani 1 1 d . . .
H36A H -0.1027 -0.3079 1.0532 0.102 Uiso 1 1 calc R A .
H36B H -0.1025 -0.2286 1.0589 0.102 Uiso 1 1 calc R . .
H36C H -0.0612 -0.2685 1.0673 0.102 Uiso 1 1 calc R . .
C37 C -0.0638(4) -0.1921(6) 0.7903(6) 0.086(3) Uani 1 1 d . A .
H37A H -0.0725 -0.2162 0.7459 0.129 Uiso 1 1 calc R . .
H37B H -0.0346 -0.1886 0.7980 0.129 Uiso 1 1 calc R . .
H37C H -0.0755 -0.1475 0.7872 0.129 Uiso 1 1 calc R . .
C43 C -0.1832(3) -0.2122(6) 0.0907(7) 0.074(3) Uani 1 1 d . . .
C44 C -0.1984(3) -0.2327(7) 0.0216(8) 0.088(3) Uani 1 1 d . B .
H44A H -0.2118 -0.2731 0.0083 0.106 Uiso 1 1 calc R . .
C45 C -0.1894(3) -0.1801(6) -0.0249(6) 0.082(3) Uani 1 1 d . B .
C46 C -0.1951(4) -0.1774(7) -0.1076(6) 0.105(4) Uani 1 1 d . . .
H46A H -0.1863 -0.1341 -0.1230 0.158 Uiso 1 1 calc R B .
H46B H -0.2235 -0.1837 -0.1261 0.158 Uiso 1 1 calc R . .
H46C H -0.1793 -0.2125 -0.1258 0.158 Uiso 1 1 calc R . .
C47 C -0.1850(4) -0.2508(6) 0.1571(7) 0.097(4) Uani 1 1 d . B .
H47A H -0.1722 -0.2254 0.1982 0.145 Uiso 1 1 calc R . .
H47B H -0.1710 -0.2931 0.1544 0.145 Uiso 1 1 calc R . .
H47C H -0.2131 -0.2593 0.1623 0.145 Uiso 1 1 calc R . .
C53 C -0.1850(3) 0.0460(6) 0.1436(6) 0.081(3) Uani 1 1 d . . .
C54 C -0.2078(5) 0.0789(7) 0.0877(7) 0.129(6) Uani 1 1 d . B .
H54A H -0.2242 0.1169 0.0905 0.155 Uiso 1 1 calc R . .
C55 C -0.2012(4) 0.0428(7) 0.0241(6) 0.094(4) Uani 1 1 d . B .
C56 C -0.2187(5) 0.0561(8) -0.0570(6) 0.134(6) Uani 1 1 d . . .
H56A H -0.2086 0.0223 -0.0871 0.201 Uiso 1 1 calc R B .
H56B H -0.2103 0.1001 -0.0711 0.201 Uiso 1 1 calc R . .
H56C H -0.2480 0.0541 -0.0628 0.201 Uiso 1 1 calc R . .
C57 C -0.1807(4) 0.0621(7) 0.2219(6) 0.103(4) Uani 1 1 d . B .
H57A H -0.1630 0.0295 0.2487 0.155 Uiso 1 1 calc R . .
H57B H -0.2070 0.0605 0.2380 0.155 Uiso 1 1 calc R . .
H57C H -0.1693 0.1066 0.2301 0.155 Uiso 1 1 calc R . .
C63 C -0.0496(3) -0.0766(6) 0.0864(6) 0.077(3) Uani 1 1 d . . .
C64 C -0.0442(4) -0.0552(6) 0.0141(6) 0.080(3) Uani 1 1 d . B .
H64A H -0.0190 -0.0505 -0.0023 0.096 Uiso 1 1 calc R . .
C65 C -0.0805(4) -0.0431(5) -0.0260(6) 0.079(3) Uani 1 1 d . B .
C66 C -0.0897(5) -0.0236(6) -0.1036(6) 0.108(4) Uani 1 1 d . . .
H66A H -0.1187 -0.0179 -0.1163 0.162 Uiso 1 1 calc R B .
H66B H -0.0804 -0.0585 -0.1332 0.162 Uiso 1 1 calc R . .
H66C H -0.0761 0.0181 -0.1115 0.162 Uiso 1 1 calc R . .
C67 C -0.0214(3) -0.0963(9) 0.1513(7) 0.122(6) Uani 1 1 d . B .
H67A H -0.0366 -0.1071 0.1901 0.183 Uiso 1 1 calc R . .
H67B H -0.0031 -0.0595 0.1658 0.183 Uiso 1 1 calc R . .
H67C H -0.0059 -0.1352 0.1403 0.183 Uiso 1 1 calc R . .
C71 C -0.0613(2) -0.3319(4) 0.6463(4) 0.0492(19) Uani 1 1 d . . .
C72 C -0.0205(3) -0.3385(4) 0.6380(4) 0.052(2) Uani 1 1 d . A .
H72A H -0.0011 -0.3461 0.6786 0.063 Uiso 1 1 calc R . .
C73 C -0.0083(2) -0.3341(4) 0.5709(4) 0.0482(19) Uani 1 1 d . . .
H73A H 0.0192 -0.3401 0.5665 0.058 Uiso 1 1 calc R A .
C74 C -0.0357(2) -0.3210(4) 0.5093(4) 0.0442(18) Uani 1 1 d . A .
C75 C -0.0768(2) -0.3138(5) 0.5188(4) 0.054(2) Uani 1 1 d . . .
H75A H -0.0959 -0.3042 0.4784 0.064 Uiso 1 1 calc R A .
C76 C -0.0897(3) -0.3203(5) 0.5839(4) 0.055(2) Uani 1 1 d . A .
H76A H -0.1174 -0.3171 0.5876 0.066 Uiso 1 1 calc R . .
C80 C -0.0215(2) -0.3202(4) 0.4374(4) 0.0421(17) Uani 1 1 d . . .
C91 C -0.0433(2) -0.2795(4) 0.3761(4) 0.0454(18) Uani 1 1 d . A .
C92 C -0.0633(3) -0.2199(5) 0.3869(4) 0.065(3) Uani 1 1 d . . .
H92A H -0.0633 -0.2035 0.4339 0.078 Uiso 1 1 calc R A .
C93 C -0.0841(3) -0.1833(5) 0.3266(5) 0.075(3) Uani 1 1 d . A .
H93A H -0.0999 -0.1458 0.3345 0.090 Uiso 1 1 calc R . .
C94 C -0.0810(2) -0.2031(4) 0.2584(4) 0.050(2) Uani 1 1 d . . .
C95 C -0.0608(3) -0.2632(5) 0.2469(4) 0.063(2) Uani 1 1 d . A .
H95A H -0.0607 -0.2790 0.1997 0.076 Uiso 1 1 calc R . .
C96 C -0.0406(3) -0.3003(4) 0.3057(4) 0.055(2) Uani 1 1 d . . .
H96A H -0.0254 -0.3385 0.2974 0.066 Uiso 1 1 calc R A .
B1 B -0.1203(3) -0.3802(5) 0.9269(5) 0.052(2) Uani 1 1 d . A .
H1 H -0.1196 -0.3891 0.9790 0.063 Uiso 1 1 calc R . .
B2 B -0.1564(4) -0.0608(6) -0.0023(6) 0.069(3) Uani 1 1 d . B .
H2 H -0.1646 -0.0519 -0.0543 0.083 Uiso 1 1 calc R . .
C110 C -0.0888(5) 0.1223(8) 0.0939(8) 0.120(5) Uani 1 1 d . . .
H11A H -0.0924 0.0769 0.1121 0.144 Uiso 1 1 calc R . .
H11B H -0.1000 0.1538 0.1260 0.144 Uiso 1 1 calc R . .
Cl13 Cl -0.03797(15) 0.1375(2) 0.0986(3) 0.1430(15) Uani 1 1 d . . .
Cl12 Cl -0.11559(15) 0.1290(2) 0.0108(3) 0.1448(16) Uani 1 1 d . . .
C201 C -0.3075(11) 0.1494(19) 0.010(2) 0.147(12) Uiso 0.50 1 d P . .
C202 C -0.3065(9) 0.2251(17) 0.0399(17) 0.125(10) Uiso 0.50 1 d P . .
C203 C -0.2553(9) 0.2526(16) 0.0252(14) 0.112(9) Uiso 0.50 1 d P . .
C204 C -0.1711(10) -0.4401(19) 0.3009(19) 0.137(11) Uiso 0.50 1 d P . .
C205 C -0.1648(8) -0.4210(14) 0.3876(15) 0.103(8) Uiso 0.50 1 d P . .
C206 C -0.1416(7) -0.3748(12) 0.3082(12) 0.084(6) Uiso 0.50 1 d P . .
C207 C -0.2109(4) -0.4256(9) 0.2316(12) 0.177(10) Uani 1 1 d . . .

loop_
_atom_site_aniso_label
_atom_site_aniso_U_11
_atom_site_aniso_U_22
_atom_site_aniso_U_33
_atom_site_aniso_U_23
_atom_site_aniso_U_13
_atom_site_aniso_U_12
Mo1 0.0526(4) 0.0837(6) 0.0323(4) -0.0017(3) 0.0008(3) 0.0067(4)
Mo2 0.0713(6) 0.0956(7) 0.0420(4) 0.0282(4) 0.0207(4) 0.0370(5)
Cl1 0.086(4) 0.077(5) 0.063(3) -0.007(3) 0.002(3) 0.023(4)
Cl1' 0.077(4) 0.137(8) 0.041(5) -0.018(4) -0.001(4) -0.019(5)
Cl2 0.040(3) 0.086(5) 0.035(4) 0.001(4) 0.014(3) -0.001(3)
Cl2' 0.084(6) 0.130(6) 0.070(4) -0.025(3) 0.011(4) -0.016(4)
O1 0.045(8) 0.114(16) 0.048(12) -0.003(10) -0.002(9) 0.010(9)
O1' 0.092(10) 0.087(11) 0.069(9) -0.003(8) 0.012(7) 0.014(9)
O2' 0.069(8) 0.089(9) 0.080(11) 0.018(9) 0.027(8) 0.004(6)
O71 0.064(3) 0.063(4) 0.031(3) 0.002(2) 0.004(2) 0.008(3)
O80 0.053(3) 0.066(4) 0.042(3) 0.006(3) 0.002(2) 0.008(3)
O94 0.065(4) 0.098(5) 0.044(3) 0.028(3) 0.012(3) 0.036(3)
N11 0.051(4) 0.059(4) 0.040(4) 0.006(3) -0.001(3) -0.006(3)
N12 0.051(4) 0.061(5) 0.041(4) -0.004(3) 0.007(3) 0.002(3)
N21 0.047(4) 0.093(6) 0.034(4) -0.003(3) 0.003(3) -0.007(4)
N22 0.055(4) 0.118(7) 0.038(4) -0.005(4) -0.002(3) 0.002(4)
N31 0.048(4) 0.058(4) 0.037(3) -0.005(3) 0.002(3) 0.008(3)
N32 0.056(4) 0.062(5) 0.039(4) 0.000(3) 0.011(3) 0.003(3)
N41 0.064(4) 0.057(5) 0.056(4) 0.009(4) -0.014(4) 0.004(4)
N42 0.041(4) 0.067(5) 0.071(5) 0.016(4) 0.005(3) 0.000(3)
N51 0.083(5) 0.063(5) 0.054(4) 0.020(4) -0.015(4) 0.013(4)
N52 0.071(5) 0.061(5) 0.054(4) 0.010(4) -0.006(4) 0.007(4)
N61 0.088(6) 0.058(5) 0.048(4) 0.002(3) 0.015(4) -0.009(4)
N62 0.053(4) 0.080(5) 0.046(4) 0.005(4) 0.010(3) -0.010(4)
C13 0.066(5) 0.053(5) 0.060(5) 0.002(4) 0.009(4) 0.000(4)
C14 0.067(6) 0.053(6) 0.069(6) -0.004(5) -0.003(5) -0.004(4)
C15 0.058(5) 0.051(5) 0.056(5) 0.005(4) 0.000(4) -0.012(4)
C16 0.083(6) 0.050(6) 0.063(6) 0.008(4) -0.007(5) -0.004(5)
C17 0.088(7) 0.069(7) 0.074(7) -0.006(5) 0.024(5) 0.007(6)
C23 0.052(6) 0.155(11) 0.050(6) -0.022(6) -0.003(4) 0.004(6)
C24 0.048(5) 0.152(12) 0.072(7) -0.031(7) -0.002(5) -0.008(6)
C25 0.052(5) 0.106(8) 0.057(6) -0.014(5) 0.007(4) -0.009(5)
C26 0.070(6) 0.107(9) 0.074(7) 0.001(6) 0.033(5) -0.015(6)
C27 0.056(6) 0.252(19) 0.060(7) -0.024(9) -0.023(5) 0.012(9)
C33 0.071(6) 0.053(6) 0.062(6) 0.002(4) 0.014(5) 0.007(5)
C34 0.081(6) 0.058(6) 0.065(6) -0.018(5) 0.021(5) -0.004(5)
C35 0.043(4) 0.070(6) 0.044(4) -0.015(4) 0.000(4) 0.014(4)
C36 0.052(5) 0.101(8) 0.047(5) -0.024(5) -0.008(4) 0.013(5)
C37 0.106(8) 0.079(8) 0.072(7) 0.007(6) 0.013(6) -0.001(6)
C43 0.043(5) 0.074(7) 0.108(9) 0.005(6) 0.017(5) -0.002(5)
C44 0.038(5) 0.091(9) 0.133(11) 0.001(8) 0.004(6) -0.013(5)
C45 0.057(6) 0.081(7) 0.093(8) -0.012(6) -0.040(6) 0.014(5)
C46 0.110(9) 0.110(10) 0.081(8) -0.022(7) -0.040(7) 0.019(8)
C47 0.095(8) 0.074(8) 0.134(11) 0.020(7) 0.057(8) -0.014(6)
C53 0.094(8) 0.079(8) 0.067(6) 0.006(5) -0.005(6) 0.022(6)
C54 0.168(14) 0.110(11) 0.095(9) 0.004(8) -0.026(9) 0.087(10)
C55 0.103(9) 0.103(9) 0.071(7) 0.020(7) -0.011(6) 0.026(7)
C56 0.172(14) 0.134(12) 0.078(8) 0.021(8) -0.042(9) 0.065(11)
C57 0.101(9) 0.113(10) 0.091(9) -0.017(7) -0.005(7) 0.042(8)
C63 0.054(6) 0.090(8) 0.091(8) -0.032(6) 0.032(5) -0.026(5)
C64 0.095(8) 0.074(7) 0.086(7) -0.025(6) 0.060(7) -0.042(6)
C65 0.116(9) 0.056(6) 0.071(7) -0.002(5) 0.041(7) -0.015(6)
C66 0.187(14) 0.081(8) 0.065(7) 0.019(6) 0.049(8) -0.010(8)
C67 0.037(5) 0.240(19) 0.088(8) -0.026(10) 0.005(5) -0.007(8)
C71 0.060(5) 0.051(5) 0.037(4) 0.003(3) 0.007(4) 0.002(4)
C72 0.058(5) 0.063(6) 0.033(4) 0.008(4) -0.003(3) -0.001(4)
C73 0.051(4) 0.050(5) 0.040(4) 0.006(3) -0.003(3) 0.001(4)
C74 0.051(4) 0.044(4) 0.037(4) 0.004(3) 0.003(3) 0.004(4)
C75 0.053(5) 0.071(6) 0.034(4) 0.000(4) -0.005(3) 0.005(4)
C76 0.054(5) 0.069(6) 0.040(4) 0.009(4) 0.002(4) 0.012(4)
C80 0.047(4) 0.039(4) 0.039(4) 0.000(3) 0.003(3) -0.004(4)
C91 0.047(4) 0.058(5) 0.031(4) 0.003(3) 0.007(3) 0.002(4)
C92 0.103(7) 0.064(6) 0.030(4) 0.001(4) 0.014(4) 0.018(5)
C93 0.104(8) 0.077(7) 0.052(5) 0.026(5) 0.035(5) 0.048(6)
C94 0.049(4) 0.064(6) 0.036(4) 0.012(4) 0.001(3) 0.011(4)
C95 0.094(7) 0.068(6) 0.027(4) 0.006(4) 0.005(4) 0.005(5)
C96 0.070(5) 0.057(5) 0.040(4) 0.009(4) 0.013(4) 0.015(4)
B1 0.051(5) 0.070(7) 0.036(5) -0.007(4) 0.005(4) 0.002(5)
B2 0.077(7) 0.085(8) 0.040(5) 0.010(5) -0.010(5) 0.001(6)
C110 0.138(12) 0.101(10) 0.122(12) -0.007(9) 0.018(10) -0.042(9)
Cl13 0.138(3) 0.140(4) 0.155(4) -0.017(3) 0.032(3) -0.010(3)
Cl12 0.165(4) 0.119(3) 0.156(4) -0.007(3) 0.044(3) -0.053(3)
C207 0.069(8) 0.144(14) 0.30(2) 0.156(16) -0.028(11) 0.000(8)

loop_
_atom_type_symbol
_atom_type_description
_atom_type_scat_dispersion_real
_atom_type_scat_dispersion_imag
_atom_type_scat_source
C C 0.0033 0.0016 'International Tables Vol C Tables 4.2.6.8 and 6.1.1.4'
H H 0.0000 0.0000 'International Tables Vol C Tables 4.2.6.8 and 6.1.1.4'
B B 0.0013 0.0007 'International Tables Vol C Tables 4.2.6.8 and 6.1.1.4'
N N 0.0061 0.0033 'International Tables Vol C Tables 4.2.6.8 and 6.1.1.4'
O O 0.0106 0.0060 'International Tables Vol C Tables 4.2.6.8 and 6.1.1.4'
Cl Cl 0.1484 0.1585 'International Tables Vol C Tables 4.2.6.8 and 6.1.1.4'
Mo Mo -1.6832 0.6857 'International Tables Vol C Tables 4.2.6.8 and 6.1.1.4'

loop_
_geom_angle_atom_site_label_1
_geom_angle_atom_site_label_2
_geom_angle_atom_site_label_3
_geom_angle
_geom_angle_site_symmetry_1
_geom_angle_site_symmetry_3
_geom_angle_publ_flag
O1' Mo1 O1 96.4(11) . . ?
O1' Mo1 O71 101.1(8) . . ?
O1 Mo1 O71 99.1(8) . . ?
O1' Mo1 N22 87.8(8) . . ?
O1 Mo1 N22 88.9(8) . . ?
O71 Mo1 N22 167.3(2) . . ?
O1' Mo1 N12 169.7(8) . . ?
O1 Mo1 N12 90.0(8) . . ?
O71 Mo1 N12 85.7(2) . . ?
N22 Mo1 N12 84.4(3) . . ?
O1' Mo1 N32 93.0(8) . . ?
O1 Mo1 N32 167.7(8) . . ?
O71 Mo1 N32 86.8(2) . . ?
N22 Mo1 N32 83.5(3) . . ?
N12 Mo1 N32 79.6(2) . . ?
O1' Mo1 Cl1 8.3(9) . . ?
O1 Mo1 Cl1 103.0(8) . . ?
O71 Mo1 Cl1 94.9(3) . . ?
N22 Mo1 Cl1 92.9(3) . . ?
N12 Mo1 Cl1 166.7(2) . . ?
N32 Mo1 Cl1 87.2(3) . . ?
O1' Mo1 Cl1' 96.2(9) . . ?
O1 Mo1 Cl1' 4.9(10) . . ?
O71 Mo1 Cl1' 94.4(4) . . ?
N22 Mo1 Cl1' 93.7(4) . . ?
N12 Mo1 Cl1' 90.9(4) . . ?
N32 Mo1 Cl1' 170.3(4) . . ?
Cl1 Mo1 Cl1' 102.3(4) . . ?
O2' Mo2 O94 98.3(5) . . ?
O2' Mo2 Cl2' 103.2(7) . . ?
O94 Mo2 Cl2' 95.9(4) . . ?
O2' Mo2 N52 89.6(5) . . ?
O94 Mo2 N52 165.6(3) . . ?
Cl2' Mo2 N52 93.9(4) . . ?
O2' Mo2 N62 165.8(7) . . ?
O94 Mo2 N62 85.8(3) . . ?
Cl2' Mo2 N62 89.8(3) . . ?
N52 Mo2 N62 83.8(3) . . ?
O2' Mo2 N42 86.4(7) . . ?
O94 Mo2 N42 86.5(3) . . ?
Cl2' Mo2 N42 169.5(3) . . ?
N52 Mo2 N42 82.0(3) . . ?
N62 Mo2 N42 80.2(3) . . ?
O2' Mo2 O2 110.3(10) . . ?
O94 Mo2 O2 94.9(7) . . ?
Cl2' Mo2 O2 7.1(9) . . ?
N52 Mo2 O2 93.5(7) . . ?
N62 Mo2 O2 82.7(8) . . ?
N42 Mo2 O2 162.8(8) . . ?
O2' Mo2 Cl2 13.9(6) . . ?
O94 Mo2 Cl2 94.2(3) . . ?
Cl2' Mo2 Cl2 90.5(3) . . ?
N52 Mo2 Cl2 96.2(3) . . ?
N62 Mo2 Cl2 179.7(3) . . ?
N42 Mo2 Cl2 99.5(3) . . ?
O2 Mo2 Cl2 97.5(8) . . ?
C71 O71 Mo1 134.5(5) . . ?
C94 O94 Mo2 139.8(6) . . ?
C15 N11 N12 109.6(7) . . ?
C15 N11 B1 131.2(7) . . ?
N12 N11 B1 119.0(6) . . ?
C13 N12 N11 106.6(7) . . ?
C13 N12 Mo1 131.9(6) . . ?
N11 N12 Mo1 121.0(5) . . ?
C25 N21 N22 109.0(7) . . ?
C25 N21 B1 131.5(7) . . ?
N22 N21 B1 119.4(7) . . ?
C23 N22 N21 107.5(8) . . ?
C23 N22 Mo1 131.8(6) . . ?
N21 N22 Mo1 120.3(5) . . ?
C35 N31 N32 108.7(7) . . ?
C35 N31 B1 131.8(7) . . ?
N32 N31 B1 119.2(6) . . ?
C33 N32 N31 106.7(6) . . ?
C33 N32 Mo1 132.9(6) . . ?
N31 N32 Mo1 120.0(5) . . ?
C45 N41 N42 108.6(8) . . ?
C45 N41 B2 131.4(9) . . ?
N42 N41 B2 120.0(7) . . ?
C43 N42 N41 108.1(8) . . ?
C43 N42 Mo2 131.2(7) . . ?
N41 N42 Mo2 120.4(5) . . ?
C55 N51 N52 108.5(9) . . ?
C55 N51 B2 130.9(8) . . ?
N52 N51 B2 120.5(7) . . ?
C53 N52 N51 107.6(7) . . ?
C53 N52 Mo2 131.3(6) . . ?
N51 N52 Mo2 120.5(6) . . ?
C65 N61 N62 109.9(8) . . ?
C65 N61 B2 130.8(9) . . ?
N62 N61 B2 119.1(7) . . ?
C63 N62 N61 108.4(7) . . ?
C63 N62 Mo2 131.0(6) . . ?
N61 N62 Mo2 120.0(5) . . ?
N12 C13 C14 109.8(8) . . ?
N12 C13 C17 123.1(8) . . ?
C14 C13 C17 127.1(9) . . ?
C15 C14 C13 106.0(9) . . ?
N11 C15 C14 108.0(8) . . ?
N11 C15 C16 122.8(8) . . ?
C14 C15 C16 129.1(9) . . ?
N22 C23 C24 108.6(9) . . ?
N22 C23 C27 121.7(10) . . ?
C24 C23 C27 129.7(9) . . ?
C25 C24 C23 107.3(9) . . ?
N21 C25 C24 107.7(9) . . ?
N21 C25 C26 122.7(8) . . ?
C24 C25 C26 129.6(10) . . ?
N32 C33 C34 109.2(8) . . ?
N32 C33 C37 123.5(8) . . ?
C34 C33 C37 127.2(9) . . ?
C33 C34 C35 107.2(8) . . ?
N31 C35 C34 108.3(7) . . ?
N31 C35 C36 123.4(9) . . ?
C34 C35 C36 128.3(8) . . ?
N42 C43 C44 109.5(10) . . ?
N42 C43 C47 124.9(11) . . ?
C44 C43 C47 125.6(11) . . ?
C43 C44 C45 106.0(10) . . ?
N41 C45 C44 107.9(10) . . ?
N41 C45 C46 122.2(11) . . ?
C44 C45 C46 129.7(11) . . ?
N52 C53 C54 110.2(10) . . ?
N52 C53 C57 121.8(9) . . ?
C54 C53 C57 128.0(11) . . ?
C53 C54 C55 105.2(10) . . ?
N51 C55 C54 108.5(9) . . ?
N51 C55 C56 121.7(11) . . ?
C54 C55 C56 129.8(11) . . ?
N62 C63 C64 104.0(10) . . ?
N62 C63 C67 122.2(9) . . ?
C64 C63 C67 133.8(10) . . ?
C65 C64 C63 110.5(9) . . ?
C64 C65 N61 107.1(9) . . ?
C64 C65 C66 129.3(11) . . ?
N61 C65 C66 123.3(12) . . ?
O71 C71 C72 119.0(7) . . ?
O71 C71 C76 122.7(7) . . ?
C72 C71 C76 118.2(7) . . ?
C73 C72 C71 120.9(7) . . ?
C72 C73 C74 121.6(8) . . ?
C73 C74 C75 116.8(7) . . ?
C73 C74 C80 119.7(7) . . ?
C75 C74 C80 123.4(7) . . ?
C76 C75 C74 122.7(7) . . ?
C75 C76 C71 119.8(8) . . ?
O80 C80 C74 120.1(7) . . ?
O80 C80 C91 118.9(7) . . ?
C74 C80 C91 121.0(7) . . ?
C92 C91 C96 119.1(7) . . ?
C92 C91 C80 122.5(7) . . ?
C96 C91 C80 118.2(7) . . ?
C91 C92 C93 120.4(8) . . ?
C94 C93 C92 120.1(8) . . ?
C93 C94 O94 123.1(8) . . ?
C93 C94 C95 119.6(7) . . ?
O94 C94 C95 117.2(7) . . ?
C94 C95 C96 120.7(8) . . ?
C91 C96 C95 119.6(8) . . ?
N31 B1 N11 108.9(7) . . ?
N31 B1 N21 109.7(7) . . ?
N11 B1 N21 108.6(7) . . ?
N41 B2 N61 108.7(8) . . ?
N41 B2 N51 108.8(9) . . ?
N61 B2 N51 108.7(8) . . ?
Cl12 C110 Cl13 115.2(9) . . ?
C201 C202 C203 102(2) . . ?
C203 C203 C202 122(4) 7_455 . ?
C206 C204 C205 75(2) . . ?
C206 C204 C207 109(2) . . ?
C205 C204 C207 132(3) . . ?
C204 C205 C206 51.9(16) . . ?
C204 C206 C205 53.1(15) . . ?

loop_
_geom_bond_atom_site_label_1
_geom_bond_atom_site_label_2
_geom_bond_distance
_geom_bond_site_symmetry_2
_geom_bond_publ_flag
Mo1 O1' 1.69(3) . ?
Mo1 O1 1.74(3) . ?
Mo1 O71 1.952(6) . ?
Mo1 N22 2.179(8) . ?
Mo1 N12 2.216(7) . ?
Mo1 N32 2.223(7) . ?
Mo1 Cl1 2.303(9) . ?
Mo1 Cl1' 2.311(10) . ?
Mo2 O2' 1.785(17) . ?
Mo2 O94 1.917(6) . ?
Mo2 Cl2' 2.026(10) . ?
Mo2 N52 2.171(7) . ?
Mo2 N62 2.209(7) . ?
Mo2 N42 2.227(8) . ?
Mo2 O2 2.25(3) . ?
Mo2 Cl2 2.320(8) . ?
O71 C71 1.348(9) . ?
O80 C80 1.208(9) . ?
O94 C94 1.351(9) . ?
N11 C15 1.349(11) . ?
N11 N12 1.381(9) . ?
N11 B1 1.543(12) . ?
N12 C13 1.346(11) . ?
N21 C25 1.343(11) . ?
N21 N22 1.400(9) . ?
N21 B1 1.548(11) . ?
N22 C23 1.320(11) . ?
N31 C35 1.330(10) . ?
N31 N32 1.389(9) . ?
N31 B1 1.524(13) . ?
N32 C33 1.346(11) . ?
N41 C45 1.357(12) . ?
N41 N42 1.366(9) . ?
N41 B2 1.499(14) . ?
N42 C43 1.356(12) . ?
N51 C55 1.335(13) . ?
N51 N52 1.375(10) . ?
N51 B2 1.536(15) . ?
N52 C53 1.354(13) . ?
N61 C65 1.359(12) . ?
N61 N62 1.388(10) . ?
N61 B2 1.534(14) . ?
N62 C63 1.386(11) . ?
C13 C14 1.392(12) . ?
C13 C17 1.505(12) . ?
C14 C15 1.384(13) . ?
C15 C16 1.503(12) . ?
C23 C24 1.405(15) . ?
C23 C27 1.495(14) . ?
C24 C25 1.367(13) . ?
C25 C26 1.498(13) . ?
C33 C34 1.361(12) . ?
C33 C37 1.514(14) . ?
C34 C35 1.374(13) . ?
C35 C36 1.489(11) . ?
C43 C44 1.371(15) . ?
C43 C47 1.458(15) . ?
C44 C45 1.408(16) . ?
C45 C46 1.521(16) . ?
C53 C54 1.359(14) . ?
C53 C57 1.476(15) . ?
C54 C55 1.422(17) . ?
C55 C56 1.558(14) . ?
C63 C64 1.442(15) . ?
C63 C67 1.469(16) . ?
C64 C65 1.343(15) . ?
C65 C66 1.480(15) . ?
C71 C72 1.387(11) . ?
C71 C76 1.405(11) . ?
C72 C73 1.365(11) . ?
C73 C74 1.381(10) . ?
C74 C75 1.402(11) . ?
C74 C80 1.476(10) . ?
C75 C76 1.344(11) . ?
C80 C91 1.493(10) . ?
C91 C92 1.380(12) . ?
C91 C96 1.384(11) . ?
C92 C93 1.425(12) . ?
C93 C94 1.344(12) . ?
C94 C95 1.393(12) . ?
C95 C96 1.403(11) . ?
C110 Cl12 1.674(15) . ?
C110 Cl13 1.696(15) . ?
C201 C202 1.59(5) . ?
C202 C203 1.83(4) . ?
C203 C203 1.05(5) 7_455 ?
C204 C206 1.61(4) . ?
C204 C205 1.64(4) . ?
C204 C207 1.73(4) . ?
C205 C206 1.98(4) . ?
